data_4115644
loop_
_publ_author_name
'Quan-Ming Wang'
'Thomas C. W. Mak'

_publ_section_title
;
 Argentophilicity and Solvent-Induced Structural Diversity in Double Salts
 of Silver Acetylide with Silver Perfluoroalkyl Carboxylates
;
_journal_name_full 'Journal of the American Chemical Society'
_journal_page_first 7594
_journal_page_last 7600
_journal_paper_doi 10.1021/ja0043441
_journal_volume 123
_journal_year 2001
_chemical_formula_sum 'C26 H10 Ag8 F30 N2 O12'
_chemical_formula_weight 1975.32
_chemical_name_systematic
;
 ?
;
_space_group_IT_number 14
_symmetry_cell_setting monoclinic
_symmetry_space_group_name_Hall '-P 2yn'
_symmetry_space_group_name_H-M 'P 1 21/n 1'
_atom_sites_solution_hydrogens geom
_atom_sites_solution_primary direct
_atom_sites_solution_secondary difmap
_audit_creation_method SHELXL-97
_cell_angle_alpha 90.00
_cell_angle_beta 93.486(5)
_cell_angle_gamma 90.00
_cell_formula_units_Z 4
_cell_length_a 11.685(3)
_cell_length_b 16.439(4)
_cell_length_c 25.220(6)
_cell_measurement_temperature 293(2)
_cell_volume 4836(2)
_computing_structure_refinement 'SHELXL-97 (Sheldrick, 1997)'
_computing_structure_solution 'SHELXS-97 (Sheldrick, 1990)'
_diffrn_ambient_temperature 293(2)
_diffrn_measured_fraction_theta_full 0.990
_diffrn_measured_fraction_theta_max 0.990
_diffrn_radiation_monochromator graphite
_diffrn_radiation_source 'fine-focus sealed tube'
_diffrn_radiation_type MoK\a
_diffrn_radiation_wavelength 0.71073
_diffrn_reflns_av_R_equivalents 0.0724
_diffrn_reflns_av_sigmaI/netI 0.1048
_diffrn_reflns_limit_h_max 15
_diffrn_reflns_limit_h_min -15
_diffrn_reflns_limit_k_max 21
_diffrn_reflns_limit_k_min -14
_diffrn_reflns_limit_l_max 28
_diffrn_reflns_limit_l_min -33
_diffrn_reflns_number 32153
_diffrn_reflns_theta_full 28.12
_diffrn_reflns_theta_max 28.12
_diffrn_reflns_theta_min 1.62
_exptl_absorpt_coefficient_mu 3.339
_exptl_absorpt_correction_T_max 1.000
_exptl_absorpt_correction_T_min 0.458
_exptl_absorpt_correction_type SADABS
_exptl_crystal_colour colorless
_exptl_crystal_density_diffrn 2.713
_exptl_crystal_description block
_exptl_crystal_F_000 3688
_exptl_crystal_size_max 0.38
_exptl_crystal_size_mid 0.28
_exptl_crystal_size_min 0.20
_refine_diff_density_max 0.892
_refine_diff_density_min -0.910
_refine_diff_density_rms 0.150
_refine_ls_extinction_coef 0.00013(3)
_refine_ls_extinction_expression Fc^*^=kFc[1+0.001xFc^2^\l^3^/sin(2\q)]^-1/4^
_refine_ls_extinction_method SHELXL
_refine_ls_goodness_of_fit_ref 0.864
_refine_ls_hydrogen_treatment mixed
_refine_ls_matrix_type full
_refine_ls_number_parameters 704
_refine_ls_number_reflns 11707
_refine_ls_number_restraints 63
_refine_ls_restrained_S_all 0.867
_refine_ls_R_factor_all 0.1365
_refine_ls_R_factor_gt 0.0504
_refine_ls_shift/su_max 0.016
_refine_ls_shift/su_mean 0.000
_refine_ls_structure_factor_coef Fsqd
_refine_ls_weighting_details 'calc w=1/[\s^2^(Fo^2^)+(0.0666P)^2^+0.0000P] where P=(Fo^2^+2Fc^2^)/3'
_refine_ls_weighting_scheme calc
_refine_ls_wR_factor_gt 0.1160
_refine_ls_wR_factor_ref 0.1442
_reflns_number_gt 5001
_reflns_number_total 11707
_reflns_threshold_expression >2sigma(I)
_cod_data_source_file ja0043441_6.cif
_cod_data_source_block compound6
_cod_original_cell_volume 4835.6(19)
_cod_database_code 4115644

loop_
_symmetry_equiv_pos_as_xyz
'x, y, z'
'-x+1/2, y+1/2, -z+1/2'
'-x, -y, -z'
'x-1/2, -y-1/2, z-1/2'

loop_
_atom_site_label
_atom_site_type_symbol
_atom_site_fract_x
_atom_site_fract_y
_atom_site_fract_z
_atom_site_U_iso_or_equiv
_atom_site_adp_type
_atom_site_occupancy
_atom_site_symmetry_multiplicity
_atom_site_calc_flag
_atom_site_refinement_flags
Ag1 Ag -0.04402(5) 0.42657(4) 0.47753(3) 0.0605(2) Uani 1 1 d .
Ag2 Ag 0.12568(6) 0.30563(4) 0.48914(3) 0.0625(2) Uani 1 1 d .
Ag3 Ag 0.34514(6) 0.37125(5) 0.53408(3) 0.0645(2) Uani 1 1 d .
Ag4 Ag 0.26854(6) 0.55585(5) 0.59151(3) 0.0628(2) Uani 1 1 d .
Ag5 Ag 0.19147(6) 0.50414(6) 0.41473(3) 0.0699(3) Uani 1 1 d .
Ag6 Ag 0.11404(7) 0.39801(6) 0.58942(3) 0.0760(3) Uani 1 1 d .
Ag7 Ag 0.37173(6) 0.55222(5) 0.49429(3) 0.0639(2) Uani 1 1 d .
Ag8 Ag 0.03322(8) 0.11123(5) 0.52416(4) 0.0902(3) Uani 1 1 d .
C1 C 0.1491(7) 0.4379(6) 0.5005(4) 0.054(2) Uani 1 1 d .
C2 C 0.2234(7) 0.4828(6) 0.5157(4) 0.060(3) Uani 1 1 d .
O11 O 0.5222(5) 0.4241(4) 0.5769(3) 0.0668(18) Uani 1 1 d .
O12 O 0.6604(5) 0.4661(5) 0.6352(3) 0.076(2) Uani 1 1 d .
C11 C 0.5649(7) 0.4388(6) 0.6244(4) 0.060(3) Uani 1 1 d D
C12 C 0.4932(6) 0.4307(8) 0.6726(3) 0.109(5) Uani 1 1 d D
F11 F 0.5154(10) 0.4832(7) 0.7131(4) 0.188(5) Uani 1 1 d D
F12 F 0.3828(5) 0.4303(5) 0.6562(3) 0.122(3) Uani 1 1 d D
C13 C 0.5143(9) 0.3496(8) 0.7013(4) 0.189(11) Uani 1 1 d D
F13 F 0.4473(9) 0.3518(8) 0.7419(4) 0.202(6) Uani 1 1 d D
F14 F 0.6210(8) 0.3534(8) 0.7221(4) 0.201(6) Uani 1 1 d D
F15 F 0.4879(10) 0.2997(7) 0.6610(4) 0.174(5) Uani 1 1 d D
O21 O 0.2070(5) 0.1835(4) 0.5128(3) 0.072(2) Uani 1 1 d .
O22 O 0.3669(6) 0.2383(4) 0.5502(3) 0.089(2) Uani 1 1 d .
C21 C 0.3026(9) 0.1806(5) 0.5381(5) 0.070(3) Uani 1 1 d D
C22 C 0.3385(10) 0.0939(5) 0.5511(5) 0.123(6) Uani 1 1 d D
F21 F 0.3313(11) 0.0424(6) 0.5102(5) 0.198(6) Uani 1 1 d D
F22 F 0.2716(10) 0.0643(6) 0.5874(5) 0.194(5) Uani 1 1 d D
C23 C 0.4598(11) 0.0816(6) 0.5761(5) 0.220(14) Uani 1 1 d D
F23 F 0.4718(10) 0.0019(6) 0.5822(6) 0.222(6) Uani 1 1 d D
F24 F 0.5169(13) 0.1067(8) 0.5356(8) 0.270(10) Uani 1 1 d D
F25 F 0.4528(18) 0.1240(8) 0.6204(5) 0.282(11) Uani 1 1 d D
O31 O 0.5666(5) 0.3755(5) 0.3846(3) 0.073(2) Uani 1 1 d .
O32 O 0.4837(5) 0.3753(4) 0.4610(3) 0.0683(19) Uani 1 1 d .
C31 C 0.4926(7) 0.3547(6) 0.4143(5) 0.059(3) Uani 1 1 d D
C32 C 0.3969(5) 0.2999(5) 0.3922(4) 0.077(3) Uani 1 1 d D
F31 F 0.4047(7) 0.2272(5) 0.4151(3) 0.135(3) Uani 1 1 d D
F32 F 0.2938(5) 0.3287(5) 0.4010(3) 0.117(3) Uani 1 1 d D
C33 C 0.3896(7) 0.2818(5) 0.3328(4) 0.110(5) Uani 1 1 d D
F33 F 0.4819(7) 0.2412(5) 0.3201(4) 0.144(3) Uani 1 1 d D
F34 F 0.2999(6) 0.2357(5) 0.3186(3) 0.130(3) Uani 1 1 d D
F35 F 0.3829(7) 0.3510(6) 0.3060(3) 0.129(3) Uani 1 1 d D
O41 O -0.0161(7) 0.2441(4) 0.5587(4) 0.097(3) Uani 1 1 d .
O42 O -0.0970(7) 0.3588(4) 0.5747(4) 0.096(3) Uani 1 1 d .
C41 C -0.0974(9) 0.2835(7) 0.5726(4) 0.070(3) Uani 1 1 d D
C42 C -0.2034(7) 0.2387(5) 0.5879(4) 0.100(4) Uani 1 1 d D
F41 F -0.2962(6) 0.2849(5) 0.5813(4) 0.141(3) Uani 1 1 d D
F42 F -0.2206(6) 0.1703(5) 0.5605(4) 0.127(3) Uani 1 1 d D
C43 C -0.1911(8) 0.2168(7) 0.6468(4) 0.121(5) Uani 1 1 d D
F43 F -0.1714(11) 0.2843(7) 0.6740(4) 0.200(6) Uani 1 1 d D
F44 F -0.2865(9) 0.1820(7) 0.6604(5) 0.207(6) Uani 1 1 d D
F45 F -0.1041(9) 0.1666(7) 0.6555(4) 0.176(5) Uani 1 1 d D
O51 O 0.0012(6) 0.5202(5) 0.6207(3) 0.079(2) Uani 1 1 d .
O52 O 0.1612(6) 0.5629(5) 0.6645(3) 0.091(3) Uani 1 1 d .
C51 C 0.0575(9) 0.5498(7) 0.6596(4) 0.070(3) Uani 1 1 d D
C52 C -0.0122(8) 0.5856(9) 0.7022(5) 0.154(8) Uani 1 1 d D
F51 F -0.1191(9) 0.6018(11) 0.6854(5) 0.274(10) Uani 1 1 d D
F52 F 0.0309(10) 0.6488(7) 0.7288(5) 0.208(6) Uani 1 1 d D
C53 C -0.0280(14) 0.5195(11) 0.7436(6) 0.271(14) Uani 1 1 d DU
F53 F -0.0889(13) 0.5473(14) 0.7819(5) 0.383(13) Uani 1 1 d DU
F54 F -0.0819(19) 0.4584(12) 0.7194(6) 0.324(11) Uani 1 1 d DU
F55 F 0.0743(15) 0.5003(14) 0.7647(6) 0.317(11) Uani 1 1 d DU
O61 O -0.0041(6) 0.2209(5) 0.4416(3) 0.094(3) Uani 1 1 d .
O62 O -0.1389(6) 0.3160(4) 0.4412(4) 0.096(3) Uani 1 1 d .
C61 C -0.1065(10) 0.2446(7) 0.4328(6) 0.101(4) Uani 1 1 d D
C62 C -0.2020(8) 0.1821(6) 0.4232(7) 0.229(16) Uani 1 1 d D
F61 F -0.3090(7) 0.2003(6) 0.4344(4) 0.143(3) Uani 1 1 d D
F62 F -0.1860(8) 0.1093(5) 0.4456(4) 0.144(4) Uani 1 1 d D
C63 C -0.2206(10) 0.1674(6) 0.3635(7) 0.37(3) Uani 1 1 d D
F63 F -0.1160(9) 0.1425(9) 0.3550(4) 0.203(5) Uani 1 1 d D
F64 F -0.2347(11) 0.2428(6) 0.3455(4) 0.176(4) Uani 1 1 d D
F65 F -0.3051(12) 0.1133(7) 0.3608(6) 0.256(8) Uani 1 1 d D
N1 N -0.0516(9) 0.0101(7) 0.5607(5) 0.106(4) Uani 1 1 d .
C3 C -0.1055(12) -0.0299(9) 0.5854(6) 0.111(5) Uani 1 1 d D
C4 C -0.1735(15) -0.0855(9) 0.6167(7) 0.146(7) Uani 1 1 d D
C5 C -0.232(2) -0.0370(11) 0.6559(9) 0.217(11) Uani 1 1 d D
N2 N 0.1613(10) 0.3146(8) 0.6562(6) 0.120(4) Uani 1 1 d .
C6 C 0.1852(13) 0.2599(12) 0.6856(6) 0.128(6) Uani 1 1 d D
C7 C 0.208(2) 0.2008(12) 0.7270(7) 0.182(9) Uani 1 1 d D
C8 C 0.1493(17) 0.1228(13) 0.7159(9) 0.193(10) Uani 1 1 d D

loop_
_atom_site_aniso_label
_atom_site_aniso_U_11
_atom_site_aniso_U_22
_atom_site_aniso_U_33
_atom_site_aniso_U_23
_atom_site_aniso_U_13
_atom_site_aniso_U_12
Ag1 0.0349(4) 0.0469(4) 0.0982(6) -0.0041(4) -0.0076(4) -0.0004(3)
Ag2 0.0396(4) 0.0434(4) 0.1042(6) -0.0028(4) 0.0006(4) -0.0014(3)
Ag3 0.0301(3) 0.0541(4) 0.1085(6) 0.0082(4) -0.0020(4) -0.0029(3)
Ag4 0.0360(4) 0.0758(6) 0.0763(5) 0.0007(4) 0.0020(3) -0.0088(3)
Ag5 0.0371(4) 0.0947(6) 0.0781(5) -0.0101(5) 0.0057(4) -0.0108(4)
Ag6 0.0622(5) 0.0798(6) 0.0874(6) 0.0072(5) 0.0163(4) -0.0127(4)
Ag7 0.0396(4) 0.0711(5) 0.0814(5) 0.0013(4) 0.0067(3) -0.0191(4)
Ag8 0.0775(6) 0.0558(5) 0.1389(9) 0.0020(6) 0.0202(6) -0.0118(4)
C1 0.038(5) 0.053(6) 0.070(6) 0.003(5) 0.004(4) -0.007(4)
C2 0.033(5) 0.051(6) 0.095(7) 0.006(6) -0.005(5) -0.006(4)
O11 0.042(4) 0.071(5) 0.088(5) 0.012(4) 0.006(3) -0.006(3)
O12 0.043(4) 0.097(6) 0.089(5) -0.012(4) 0.006(3) -0.015(4)
C11 0.032(5) 0.074(7) 0.074(7) 0.003(6) -0.002(5) 0.003(5)
C12 0.047(7) 0.184(16) 0.098(10) 0.040(12) 0.021(7) -0.012(8)
F11 0.235(12) 0.195(11) 0.148(8) -0.069(8) 0.130(8) -0.052(9)
F12 0.042(4) 0.201(9) 0.125(6) 0.064(6) 0.019(4) 0.011(4)
C13 0.134(19) 0.27(3) 0.17(2) 0.10(2) 0.068(18) 0.05(2)
F13 0.168(9) 0.315(15) 0.130(7) 0.112(9) 0.077(7) 0.052(9)
F14 0.106(7) 0.338(16) 0.161(8) 0.116(9) 0.015(6) 0.080(9)
F15 0.209(11) 0.193(11) 0.124(8) -0.040(7) 0.054(8) -0.067(9)
O21 0.043(4) 0.051(4) 0.122(6) 0.007(4) 0.001(4) -0.001(3)
O22 0.057(4) 0.063(5) 0.145(7) 0.010(5) -0.020(4) -0.002(4)
C21 0.052(6) 0.044(6) 0.113(9) 0.014(6) -0.002(6) -0.006(5)
C22 0.080(10) 0.076(10) 0.211(18) 0.071(12) 0.003(11) 0.013(8)
F21 0.262(14) 0.085(7) 0.236(12) -0.041(8) -0.066(11) 0.057(8)
F22 0.201(11) 0.117(8) 0.271(13) 0.109(9) 0.070(10) 0.040(7)
C23 0.20(3) 0.104(19) 0.34(5) 0.06(2) -0.07(3) 0.058(19)
F23 0.187(11) 0.111(8) 0.362(17) 0.048(10) -0.029(11) 0.075(8)
F24 0.202(14) 0.140(11) 0.48(3) 0.105(14) 0.151(16) 0.081(10)
F25 0.48(3) 0.134(11) 0.210(14) 0.027(9) -0.159(16) 0.066(14)
O31 0.042(4) 0.097(6) 0.079(5) -0.011(4) 0.003(3) -0.023(4)
O32 0.046(4) 0.073(5) 0.086(5) -0.009(4) 0.003(4) -0.023(3)
C31 0.038(5) 0.056(6) 0.082(8) -0.002(6) 0.000(5) -0.012(4)
C32 0.045(6) 0.068(8) 0.119(10) -0.011(8) 0.012(6) -0.022(5)
F31 0.152(8) 0.101(6) 0.147(7) 0.011(5) -0.029(6) -0.070(5)
F32 0.042(4) 0.168(8) 0.143(6) -0.056(6) 0.009(4) -0.026(4)
C33 0.077(10) 0.115(13) 0.140(14) -0.036(12) 0.015(9) -0.033(9)
F33 0.115(7) 0.149(8) 0.170(8) -0.079(7) 0.034(6) -0.009(6)
F34 0.110(6) 0.148(7) 0.133(6) -0.046(6) 0.006(5) -0.067(5)
F35 0.114(6) 0.149(8) 0.121(6) 0.017(6) -0.022(5) -0.050(6)
O41 0.077(5) 0.059(5) 0.161(8) 0.007(5) 0.052(5) 0.009(4)
O42 0.092(6) 0.051(5) 0.151(8) 0.012(5) 0.050(5) 0.002(4)
C41 0.082(8) 0.055(7) 0.077(7) -0.004(6) 0.026(6) -0.015(6)
C42 0.095(10) 0.062(8) 0.149(13) -0.001(9) 0.048(9) 0.011(7)
F41 0.069(5) 0.111(6) 0.244(10) 0.009(6) 0.025(6) 0.022(4)
F42 0.095(5) 0.093(6) 0.194(8) -0.048(6) 0.021(5) -0.019(4)
C43 0.111(13) 0.153(17) 0.103(13) -0.004(12) 0.035(10) -0.027(12)
F43 0.291(15) 0.187(11) 0.133(8) -0.049(8) 0.092(9) -0.071(11)
F44 0.185(10) 0.182(10) 0.270(13) 0.048(9) 0.139(10) -0.026(8)
F45 0.142(9) 0.200(11) 0.187(10) 0.078(8) 0.023(7) 0.050(8)
O51 0.051(4) 0.114(6) 0.073(5) -0.017(5) 0.003(4) -0.016(4)
O52 0.042(4) 0.152(8) 0.079(5) -0.005(5) 0.010(3) -0.019(4)
C51 0.051(6) 0.107(9) 0.054(6) -0.009(6) 0.011(5) -0.012(6)
C52 0.051(8) 0.29(3) 0.120(13) -0.064(15) -0.001(9) -0.027(12)
F51 0.091(7) 0.51(3) 0.219(12) -0.198(15) -0.022(7) 0.088(11)
F52 0.152(9) 0.237(13) 0.237(12) -0.154(11) 0.037(9) -0.031(9)
C53 0.17(2) 0.51(4) 0.14(2) -0.13(3) 0.049(18) -0.14(3)
F53 0.268(16) 0.76(4) 0.138(9) -0.161(16) 0.118(11) -0.23(2)
F54 0.42(3) 0.38(2) 0.186(13) -0.038(14) 0.105(15) -0.23(2)
F55 0.27(2) 0.50(3) 0.183(13) 0.129(17) 0.050(13) 0.01(2)
O61 0.055(5) 0.084(6) 0.140(7) -0.033(5) -0.021(5) 0.004(4)
O62 0.064(5) 0.050(5) 0.166(8) -0.020(5) -0.046(5) -0.009(4)
C61 0.081(9) 0.057(8) 0.158(12) -0.018(8) -0.046(8) -0.002(7)
C62 0.114(15) 0.14(2) 0.41(4) -0.15(3) -0.12(2) 0.058(14)
F61 0.082(6) 0.143(8) 0.200(9) 0.005(7) -0.029(6) -0.036(5)
F62 0.165(8) 0.059(5) 0.203(9) 0.018(6) -0.035(7) -0.034(5)
C63 0.28(4) 0.14(3) 0.65(8) -0.13(4) -0.19(5) 0.13(3)
F63 0.163(10) 0.273(15) 0.162(9) -0.068(10) -0.068(8) -0.005(10)
F64 0.231(12) 0.134(8) 0.155(8) 0.018(7) -0.057(8) -0.044(8)
F65 0.302(17) 0.125(9) 0.321(16) -0.011(10) -0.153(13) -0.100(10)
N1 0.087(8) 0.084(8) 0.149(11) -0.005(8) 0.027(7) -0.008(6)
C3 0.092(11) 0.091(11) 0.153(14) -0.040(10) 0.032(9) -0.014(8)
C4 0.165(16) 0.112(13) 0.170(15) 0.016(12) 0.094(13) -0.049(11)
C5 0.26(3) 0.127(16) 0.28(3) 0.036(18) 0.16(2) 0.016(17)
N2 0.086(8) 0.135(12) 0.138(11) 0.023(9) -0.001(8) -0.020(8)
C6 0.093(11) 0.174(19) 0.112(13) 0.005(12) -0.028(9) -0.027(12)
C7 0.25(3) 0.145(17) 0.139(15) 0.058(14) -0.079(16) 0.019(17)
C8 0.146(18) 0.19(2) 0.24(2) 0.10(2) -0.028(16) -0.012(16)

loop_
_atom_type_symbol
_atom_type_description
_atom_type_scat_dispersion_real
_atom_type_scat_dispersion_imag
_atom_type_scat_source
C C 0.0033 0.0016 'International Tables Vol C Tables 4.2.6.8 and 6.1.1.4'
H H 0.0000 0.0000 'International Tables Vol C Tables 4.2.6.8 and 6.1.1.4'
N N 0.0061 0.0033 'International Tables Vol C Tables 4.2.6.8 and 6.1.1.4'
O O 0.0106 0.0060 'International Tables Vol C Tables 4.2.6.8 and 6.1.1.4'
F F 0.0171 0.0103 'International Tables Vol C Tables 4.2.6.8 and 6.1.1.4'
Ag Ag -0.8971 1.1015 'International Tables Vol C Tables 4.2.6.8 and 6.1.1.4'

loop_
_geom_angle_atom_site_label_1
_geom_angle_atom_site_label_2
_geom_angle_atom_site_label_3
_geom_angle
_geom_angle_site_symmetry_1
_geom_angle_site_symmetry_3
O62 Ag1 C1 127.4(3) . .
O62 Ag1 C2 96.3(3) . 3_566
C1 Ag1 C2 136.3(3) . 3_566
O62 Ag1 C1 122.5(3) . 3_566
C1 Ag1 C1 110.0(2) . 3_566
C2 Ag1 C1 26.3(2) 3_566 3_566
O62 Ag1 Ag2 78.55(19) . .
C1 Ag1 Ag2 50.0(2) . .
C2 Ag1 Ag2 166.0(2) 3_566 .
C1 Ag1 Ag2 156.4(2) 3_566 .
O62 Ag1 Ag1 172.3(2) . 3_566
C1 Ag1 Ag1 60.3(2) . 3_566
C2 Ag1 Ag1 76.0(2) 3_566 3_566
C1 Ag1 Ag1 49.77(19) 3_566 3_566
Ag2 Ag1 Ag1 108.92(4) . 3_566
O62 Ag1 Ag4 58.16(19) . 3_566
C1 Ag1 Ag4 157.6(2) . 3_566
C2 Ag1 Ag4 46.8(2) 3_566 3_566
C1 Ag1 Ag4 69.2(2) 3_566 3_566
Ag2 Ag1 Ag4 134.28(4) . 3_566
Ag1 Ag1 Ag4 115.04(4) 3_566 3_566
O62 Ag1 Ag6 117.4(2) . .
C1 Ag1 Ag6 46.4(2) . .
C2 Ag1 Ag6 116.0(2) 3_566 .
C1 Ag1 Ag6 100.6(2) 3_566 .
Ag2 Ag1 Ag6 57.14(3) . .
Ag1 Ag1 Ag6 67.03(3) 3_566 .
Ag4 Ag1 Ag6 155.38(3) 3_566 .
C1 Ag2 O21 141.7(3) . .
C1 Ag2 O61 136.5(3) . .
O21 Ag2 O61 81.8(3) . .
C1 Ag2 Ag1 53.0(2) . .
O21 Ag2 Ag1 158.15(16) . .
O61 Ag2 Ag1 86.34(19) . .
C1 Ag2 Ag3 59.4(2) . .
O21 Ag2 Ag3 83.26(17) . .
O61 Ag2 Ag3 159.90(19) . .
Ag1 Ag2 Ag3 111.92(3) . .
C1 Ag2 Ag6 52.8(2) . .
O21 Ag2 Ag6 105.49(19) . .
O61 Ag2 Ag6 133.0(2) . .
Ag1 Ag2 Ag6 69.96(3) . .
Ag3 Ag2 Ag6 64.37(3) . .
O22 Ag3 C2 149.3(3) . .
O22 Ag3 O11 100.6(2) . .
C2 Ag3 O11 107.3(3) . .
O22 Ag3 O32 95.0(3) . .
C2 Ag3 O32 104.0(3) . .
O11 Ag3 O32 75.5(2) . .
O22 Ag3 C1 123.6(3) . .
C2 Ag3 C1 26.7(3) . .
O11 Ag3 C1 133.9(3) . .
O32 Ag3 C1 109.7(2) . .
O22 Ag3 Ag2 78.38(18) . .
C2 Ag3 Ag2 73.0(2) . .
O11 Ag3 Ag2 176.33(16) . .
O32 Ag3 Ag2 108.09(15) . .
C1 Ag3 Ag2 46.2(2) . .
O22 Ag3 Ag6 98.5(2) . .
C2 Ag3 Ag6 56.8(2) . .
O11 Ag3 Ag6 118.87(16) . .
O32 Ag3 Ag6 157.73(16) . .
C1 Ag3 Ag6 47.99(19) . .
Ag2 Ag3 Ag6 58.06(3) . .
O22 Ag3 Ag7 165.0(2) . .
C2 Ag3 Ag7 43.4(2) . .
O11 Ag3 Ag7 73.01(16) . .
O32 Ag3 Ag7 70.35(16) . .
C1 Ag3 Ag7 66.82(19) . .
Ag2 Ag3 Ag7 108.82(3) . .
Ag6 Ag3 Ag7 96.48(3) . .
O31 Ag4 O52 104.9(2) 3_666 .
O31 Ag4 C2 128.9(3) 3_666 .
O52 Ag4 C2 125.9(3) . .
O31 Ag4 Ag7 80.82(17) 3_666 .
O52 Ag4 Ag7 172.16(18) . .
C2 Ag4 Ag7 49.3(2) . .
O31 Ag4 Ag1 141.39(19) 3_666 3_566
O52 Ag4 Ag1 87.72(18) . 3_566
C2 Ag4 Ag1 55.4(2) . 3_566
Ag7 Ag4 Ag1 84.49(3) . 3_566
O31 Ag4 Ag6 151.97(19) 3_666 .
O52 Ag4 Ag6 73.4(2) . .
C2 Ag4 Ag6 56.9(2) . .
Ag7 Ag4 Ag6 104.13(3) . .
Ag1 Ag4 Ag6 66.45(3) 3_566 .
O12 Ag5 O51 124.2(2) 3_666 3_566
O12 Ag5 C1 141.0(3) 3_666 .
O51 Ag5 C1 91.1(3) 3_566 .
O12 Ag5 O42 102.7(3) 3_666 3_566
O51 Ag5 O42 77.5(3) 3_566 3_566
C1 Ag5 O42 100.7(3) . 3_566
O12 Ag5 C2 120.8(3) 3_666 .
O51 Ag5 C2 114.9(2) 3_566 .
C1 Ag5 C2 27.0(3) . .
O42 Ag5 C2 93.2(3) 3_566 .
O12 Ag5 Ag7 77.24(17) 3_666 .
O51 Ag5 Ag7 156.62(16) 3_566 .
C1 Ag5 Ag7 72.3(2) . .
O42 Ag5 Ag7 89.3(2) 3_566 .
C2 Ag5 Ag7 45.91(19) . .
N2 Ag6 C1 146.4(4) . .
N2 Ag6 O42 98.5(4) . .
C1 Ag6 O42 98.7(3) . .
N2 Ag6 O51 111.2(4) . .
C1 Ag6 O51 101.2(3) . .
O42 Ag6 O51 74.4(2) . .
N2 Ag6 C2 137.3(4) . .
C1 Ag6 C2 26.0(3) . .
O42 Ag6 C2 121.5(3) . .
O51 Ag6 C2 94.7(3) . .
N2 Ag6 Ag2 108.1(4) . .
C1 Ag6 Ag2 47.3(2) . .
O42 Ag6 Ag2 80.85(19) . .
O51 Ag6 Ag2 135.97(16) . .
C2 Ag6 Ag2 68.2(2) . .
N2 Ag6 Ag3 94.0(3) . .
C1 Ag6 Ag3 54.7(2) . .
O42 Ag6 Ag3 138.42(19) . .
O51 Ag6 Ag3 136.08(16) . .
C2 Ag6 Ag3 46.60(19) . .
Ag2 Ag6 Ag3 57.58(3) . .
N2 Ag6 Ag4 112.3(3) . .
C1 Ag6 Ag4 70.2(2) . .
O42 Ag6 Ag4 139.04(17) . .
O51 Ag6 Ag4 69.76(16) . .
C2 Ag6 Ag4 45.2(2) . .
Ag2 Ag6 Ag4 112.31(3) . .
Ag3 Ag6 Ag4 67.49(3) . .
N2 Ag6 Ag1 146.7(3) . .
C1 Ag6 Ag1 44.1(2) . .
O42 Ag6 Ag1 55.15(19) . .
O51 Ag6 Ag1 83.12(16) . .
C2 Ag6 Ag1 66.64(19) . .
Ag2 Ag6 Ag1 52.90(3) . .
Ag3 Ag6 Ag1 95.23(3) . .
Ag4 Ag6 Ag1 100.74(3) . .
C2 Ag7 O11 140.1(3) . 3_666
C2 Ag7 O32 136.3(3) . 3_666
O11 Ag7 O32 83.1(3) 3_666 3_666
C2 Ag7 Ag4 53.1(3) . .
O11 Ag7 Ag4 166.36(18) 3_666 .
O32 Ag7 Ag4 84.39(18) 3_666 .
C2 Ag7 Ag5 58.4(3) . .
O11 Ag7 Ag5 84.79(18) 3_666 .
O32 Ag7 Ag5 161.82(18) 3_666 .
Ag4 Ag7 Ag5 106.01(3) . .
C2 Ag7 Ag3 48.0(2) . .
O11 Ag7 Ag3 118.70(17) 3_666 .
O32 Ag7 Ag3 114.47(18) 3_666 .
Ag4 Ag7 Ag3 71.70(3) . .
Ag5 Ag7 Ag3 83.28(3) . .
N1 Ag8 O21 147.9(4) . .
N1 Ag8 O41 114.3(3) . .
O21 Ag8 O41 79.5(2) . .
C2 C1 Ag2 137.5(8) . .
C2 C1 Ag1 145.1(8) . .
Ag2 C1 Ag1 77.0(3) . .
C2 C1 Ag6 91.8(7) . .
Ag2 C1 Ag6 79.9(3) . .
Ag1 C1 Ag6 89.6(3) . .
C2 C1 Ag5 80.2(7) . .
Ag2 C1 Ag5 110.3(4) . .
Ag1 C1 Ag5 93.5(3) . .
Ag6 C1 Ag5 169.8(4) . .
C2 C1 Ag1 75.3(6) . 3_566
Ag2 C1 Ag1 144.0(4) . 3_566
Ag1 C1 Ag1 70.0(2) . 3_566
Ag6 C1 Ag1 85.8(3) . 3_566
Ag5 C1 Ag1 86.2(3) . 3_566
C2 C1 Ag3 63.2(6) . .
Ag2 C1 Ag3 74.3(3) . .
Ag1 C1 Ag3 150.1(4) . .
Ag6 C1 Ag3 77.3(3) . .
Ag5 C1 Ag3 104.2(3) . .
Ag1 C1 Ag3 134.1(4) 3_566 .
C1 C2 Ag7 145.8(9) . .
C1 C2 Ag4 136.3(8) . .
Ag7 C2 Ag4 77.6(3) . .
C1 C2 Ag3 90.1(7) . .
Ag7 C2 Ag3 88.7(3) . .
Ag4 C2 Ag3 98.0(3) . .
C1 C2 Ag5 72.9(7) . .
Ag7 C2 Ag5 75.7(3) . .
Ag4 C2 Ag5 139.9(4) . .
Ag3 C2 Ag5 110.6(4) . .
C1 C2 Ag1 78.4(6) . 3_566
Ag7 C2 Ag1 112.1(4) . 3_566
Ag4 C2 Ag1 77.8(3) . 3_566
Ag3 C2 Ag1 156.9(4) . 3_566
Ag5 C2 Ag1 85.3(3) . 3_566
C1 C2 Ag6 62.3(6) . .
Ag7 C2 Ag6 149.2(4) . .
Ag4 C2 Ag6 77.9(3) . .
Ag3 C2 Ag6 76.6(3) . .
Ag5 C2 Ag6 134.7(3) . .
Ag1 C2 Ag6 80.4(3) 3_566 .
C11 O11 Ag7 120.1(5) . 3_666
C11 O11 Ag3 138.4(5) . .
Ag7 O11 Ag3 101.5(3) 3_666 .
C11 O12 Ag5 132.8(6) . 3_666
O12 C11 O11 124.9(8) . .
O12 C11 C12 113.3(8) . .
O11 C11 C12 121.6(8) . .
F12 C12 F11 112.0(11) . .
F12 C12 C11 108.8(7) . .
F11 C12 C11 117.3(8) . .
F12 C12 C13 105.5(9) . .
F11 C12 C13 100.5(9) . .
C11 C12 C13 111.9(8) . .
F14 C13 F15 120.1(12) . .
F14 C13 F13 106.1(9) . .
F15 C13 F13 119.1(11) . .
F14 C13 C12 105.5(9) . .
F15 C13 C12 98.9(10) . .
F13 C13 C12 104.8(9) . .
C21 O21 Ag2 120.7(6) . .
C21 O21 Ag8 131.3(6) . .
Ag2 O21 Ag8 97.2(2) . .
C21 O22 Ag3 130.1(6) . .
O22 C21 O21 127.2(8) . .
O22 C21 C22 120.8(9) . .
O21 C21 C22 111.9(9) . .
F21 C22 F22 106.7(12) . .
F21 C22 C21 115.2(10) . .
F22 C22 C21 109.0(8) . .
F21 C22 C23 104.4(10) . .
F22 C22 C23 103.6(11) . .
C21 C22 C23 116.8(9) . .
F24 C23 F25 123.3(16) . .
F24 C23 F23 110.1(12) . .
F25 C23 F23 115.7(13) . .
F24 C23 C22 97.9(11) . .
F25 C23 C22 100.1(11) . .
F23 C23 C22 105.5(9) . .
C31 O31 Ag4 126.3(6) . 3_666
C31 O32 Ag7 120.4(5) . 3_666
C31 O32 Ag3 141.5(5) . .
Ag7 O32 Ag3 98.0(3) 3_666 .
O31 C31 O32 127.5(7) . .
O31 C31 C32 118.3(9) . .
O32 C31 C32 114.2(8) . .
F32 C32 F31 106.8(8) . .
F32 C32 C31 112.6(7) . .
F31 C32 C31 110.3(7) . .
F32 C32 C33 103.7(7) . .
F31 C32 C33 104.4(8) . .
C31 C32 C33 118.2(7) . .
F35 C33 F33 109.5(9) . .
F35 C33 F34 109.4(8) . .
F33 C33 F34 106.8(8) . .
F35 C33 C32 109.4(7) . .
F33 C33 C32 109.8(7) . .
F34 C33 C32 111.9(7) . .
C41 O41 Ag8 141.8(7) . .
C41 O42 Ag5 153.3(7) . 3_566
C41 O42 Ag6 105.0(7) . .
Ag5 O42 Ag6 100.6(3) 3_566 .
O41 C41 O42 122.8(8) . .
O41 C41 C42 118.7(9) . .
O42 C41 C42 118.5(9) . .
F41 C42 F42 108.8(8) . .
F41 C42 C41 111.5(8) . .
F42 C42 C41 112.4(8) . .
F41 C42 C43 106.5(8) . .
F42 C42 C43 107.9(8) . .
C41 C42 C43 109.4(8) . .
F43 C43 F44 110.7(11) . .
F43 C43 F45 109.3(12) . .
F44 C43 F45 109.9(11) . .
F43 C43 C42 108.2(9) . .
F44 C43 C42 109.0(9) . .
F45 C43 C42 109.6(9) . .
C51 O51 Ag5 142.6(6) . 3_566
C51 O51 Ag6 107.0(6) . .
Ag5 O51 Ag6 104.1(3) 3_566 .
C51 O52 Ag4 119.7(6) . .
O52 C51 O51 128.1(9) . .
O52 C51 C52 115.6(9) . .
O51 C51 C52 115.6(9) . .
F52 C52 F51 109.2(12) . .
F52 C52 C51 117.6(10) . .
F51 C52 C51 113.0(9) . .
F52 C52 C53 105.7(12) . .
F51 C52 C53 102.2(14) . .
C51 C52 C53 107.6(10) . .
F54 C53 F55 113.6(19) . .
F54 C53 F53 109.9(17) . .
F55 C53 F53 107.7(17) . .
F54 C53 C52 107.5(13) . .
F55 C53 C52 107.6(13) . .
F53 C53 C52 110.4(14) . .
C61 O61 Ag2 119.0(7) . .
C61 O62 Ag1 131.8(7) . .
O62 C61 O61 123.3(9) . .
O62 C61 C62 115.6(10) . .
O61 C61 C62 119.7(10) . .
F62 C62 F61 102.8(10) . .
F62 C62 C61 117.1(10) . .
F61 C62 C61 120.1(11) . .
F62 C62 C63 106.6(11) . .
F61 C62 C63 99.5(10) . .
C61 C62 C63 108.8(10) . .
F63 C63 F64 109.4(12) . .
F63 C63 F65 118.5(13) . .
F64 C63 F65 122.2(12) . .
F63 C63 C62 97.5(11) . .
F64 C63 C62 101.3(11) . .
F65 C63 C62 102.5(11) . .
C3 N1 Ag8 165.8(12) . .
N1 C3 C4 177.4(16) . .
C3 C4 C5 108.2(13) . .
C6 N2 Ag6 168.9(15) . .
N2 C6 C7 172(2) . .
C6 C7 C8 112.6(15) . .

loop_
_geom_bond_atom_site_label_1
_geom_bond_atom_site_label_2
_geom_bond_distance
_geom_bond_site_symmetry_2
Ag1 O62 2.291(7) .
Ag1 C1 2.303(8) .
Ag1 C2 2.586(9) 3_566
Ag1 C1 2.619(9) 3_566
Ag1 Ag2 2.8108(11) .
Ag1 Ag1 2.8335(15) 3_566
Ag1 Ag4 3.0729(11) 3_566
Ag1 Ag6 3.3107(13) .
Ag2 C1 2.209(9) .
Ag2 O21 2.285(6) .
Ag2 O61 2.336(7) .
Ag2 Ag3 2.9447(11) .
Ag2 Ag6 2.9603(13) .
Ag3 O22 2.234(7) .
Ag3 C2 2.349(9) .
Ag3 O11 2.435(7) .
Ag3 O32 2.527(7) .
Ag3 C1 2.633(9) .
Ag3 Ag6 3.1452(12) .
Ag3 Ag7 3.1610(13) .
Ag4 O31 2.282(6) 3_666
Ag4 O52 2.292(7) .
Ag4 C2 2.292(10) .
Ag4 Ag7 2.7978(12) .
Ag4 Ag1 3.0729(11) 3_566
Ag4 Ag6 3.1596(12) .
Ag5 O12 2.255(6) 3_666
Ag5 O51 2.405(7) 3_566
Ag5 C1 2.498(9) .
Ag5 O42 2.529(7) 3_566
Ag5 C2 2.575(10) .
Ag5 Ag7 2.9281(11) .
Ag6 N2 2.216(14) .
Ag6 C1 2.396(9) .
Ag6 O42 2.554(8) .
Ag6 O51 2.554(8) .
Ag6 C2 2.706(10) .
Ag7 C2 2.171(9) .
Ag7 O11 2.276(6) 3_666
Ag7 O32 2.305(6) 3_666
Ag8 N1 2.170(11) .
Ag8 O21 2.385(6) .
Ag8 O41 2.433(8) .
C1 C2 1.185(11) .
C1 Ag1 2.619(9) 3_566
C2 Ag1 2.586(9) 3_566
O11 C11 1.292(10) .
O11 Ag7 2.276(6) 3_666
O12 C11 1.218(10) .
O12 Ag5 2.255(6) 3_666
C11 C12 1.523(5) .
C12 F12 1.331(5) .
C12 F11 1.350(5) .
C12 C13 1.530(5) .
C13 F14 1.324(5) .
C13 F15 1.327(5) .
C13 F13 1.327(5) .
O21 C21 1.253(11) .
O22 C21 1.238(11) .
C21 C22 1.516(5) .
C22 F21 1.332(5) .
C22 F22 1.333(5) .
C22 C23 1.529(5) .
C23 F24 1.320(5) .
C23 F25 1.324(5) .
C23 F23 1.326(5) .
O31 C31 1.227(11) .
O31 Ag4 2.282(6) 3_666
O32 C31 1.237(11) .
O32 Ag7 2.305(6) 3_666
C31 C32 1.515(5) .
C32 F32 1.325(5) .
C32 F31 1.329(5) .
C32 C33 1.527(5) .
C33 F35 1.323(5) .
C33 F33 1.324(5) .
C33 F34 1.325(5) .
O41 C41 1.219(12) .
O42 C41 1.240(12) .
O42 Ag5 2.529(7) 3_566
C41 C42 1.510(5) .
C42 F41 1.326(5) .
C42 F42 1.329(5) .
C42 C43 1.526(5) .
C43 F43 1.316(5) .
C43 F44 1.317(5) .
C43 F45 1.318(5) .
O51 C51 1.246(11) .
O51 Ag5 2.405(7) 3_566
O52 C51 1.230(11) .
C51 C52 1.507(5) .
C52 F52 1.320(5) .
C52 F51 1.321(5) .
C52 C53 1.526(5) .
C53 F54 1.316(5) .
C53 F55 1.316(5) .
C53 F53 1.317(5) .
O61 C61 1.265(13) .
O62 C61 1.256(13) .
C61 C62 1.525(5) .
C62 F62 1.332(5) .
C62 F61 1.333(5) .
C62 C63 1.527(5) .
C63 F63 1.320(5) .
C63 F64 1.326(5) .
C63 F65 1.328(5) .
N1 C3 1.124(15) .
C3 C4 1.473(16) .
C4 C5 1.473(5) .
N2 C6 1.188(18) .
C6 C7 1.440(18) .
C7 C8 1.474(5) .
